data_2242253
loop_
_publ_author_name
'Al-Alshaikh, Monirah A.'
'Al-Mutairi, Aamal A.'
'Ghabbour, Hazem A.'
'El-Emam, Ali A.'
'Abdelbaky, Mohammed S. M.'
'Garcia-Granda, Santiago'

_publ_section_title
;
 Syntheses and crystal structures of two adamantyl-substituted
 1,2,4-triazole-5-thione <i>N</i>-Mannich bases
;
_journal_coeditor_code SU5368
_journal_issue 8
_journal_name_full 'Acta Crystallographica Section E'
_journal_page_first 1135
_journal_page_last 1139
_journal_paper_doi 10.1107/S2056989017009756
_journal_volume 73
_journal_year 2017
_chemical_formula_iupac 'C29 H34 F N5 S'
_chemical_formula_moiety 'C29 H34 F N5 S'
_chemical_formula_sum 'C29 H34 F N5 S'
_chemical_formula_weight 503.67
_chemical_name_systematic
3-(Adamantan-1-yl)-4-(4-fluorophenyl)-1-[(4-phenylpiperazin-1-yl)methyl]-4,5-dihydro-1<i>H</i>-1,2,4-triazole-5-thione
_space_group_IT_number 2
_symmetry_cell_setting triclinic
_symmetry_space_group_name_Hall '-P 1'
_symmetry_space_group_name_H-M 'P -1'
_atom_sites_solution_hydrogens geom
_atom_sites_solution_primary direct
_atom_sites_solution_secondary difmap
_audit_conform_dict_name cif_core.dic
_audit_conform_dict_version 2.4.3
_audit_creation_method 'WinGX routine CIF_UPDATE'
_cell_angle_alpha 72.769(2)
_cell_angle_beta 84.623(2)
_cell_angle_gamma 89.244(2)
_cell_formula_units_Z 2
_cell_length_a 10.4173(5)
_cell_length_b 10.9849(5)
_cell_length_c 12.0002(6)
_cell_measurement_reflns_used 9217
_cell_measurement_temperature 296(2)
_cell_measurement_theta_max 23.65
_cell_measurement_theta_min 2.53
_cell_volume 1305.66(11)
_computing_cell_refinement
;
SAINT (Bruker, 2012)
;
_computing_data_collection
;
APEX2 (Bruker, 2012)
;
_computing_data_reduction
;
SAINT (Bruker, 2012)
;
_computing_molecular_graphics
;
PLATON (Spek, 2009) and Mercury (Macrae <i>et al.</i>,  2008)
;
_computing_publication_material
;
SHELXL2016 (Sheldrick, 2015), WinGX (Farrugia, 2012) and publCIF
(Westrip, 2010)
;
_computing_structure_refinement
;
SHELXL2016 (Sheldrick, 2015)
;
_computing_structure_solution
;
SHELXS2016 (Sheldrick, 2008)
;
_diffrn_ambient_temperature 296(2)
_diffrn_measured_fraction_theta_full 0.999
_diffrn_measured_fraction_theta_max 0.999
_diffrn_measurement_device_type 'Bruker APEXII CCD'
_diffrn_measurement_method '\f and \w scans'
_diffrn_radiation_monochromator graphite
_diffrn_radiation_source 'fine-focus sealed tube'
_diffrn_radiation_type MoK\a
_diffrn_radiation_wavelength 0.71073
_diffrn_reflns_av_R_equivalents 0.0756
_diffrn_reflns_limit_h_max 13
_diffrn_reflns_limit_h_min -13
_diffrn_reflns_limit_k_max 14
_diffrn_reflns_limit_k_min -14
_diffrn_reflns_limit_l_max 15
_diffrn_reflns_limit_l_min -15
_diffrn_reflns_number 49580
_diffrn_reflns_theta_full 27.5
_diffrn_reflns_theta_max 27.5
_diffrn_reflns_theta_min 2.53
_exptl_absorpt_coefficient_mu 0.159
_exptl_absorpt_correction_T_max 0.986
_exptl_absorpt_correction_T_min 0.939
_exptl_absorpt_correction_type multi-scan
_exptl_absorpt_process_details
;
(SADABS; Bruker, 2012)
;
_exptl_crystal_colour colourless
_exptl_crystal_density_diffrn 1.281
_exptl_crystal_density_method 'not measured'
_exptl_crystal_description plate
_exptl_crystal_F_000 536
_exptl_crystal_size_max 0.45
_exptl_crystal_size_mid 0.33
_exptl_crystal_size_min 0.09
_refine_diff_density_max 0.258
_refine_diff_density_min -0.245
_refine_ls_extinction_method none
_refine_ls_goodness_of_fit_ref 1.03
_refine_ls_hydrogen_treatment constr
_refine_ls_matrix_type full
_refine_ls_number_constraints 0
_refine_ls_number_parameters 325
_refine_ls_number_reflns 6007
_refine_ls_number_restraints 0
_refine_ls_restrained_S_all 1.03
_refine_ls_R_factor_all 0.1175
_refine_ls_R_factor_gt 0.0606
_refine_ls_shift/su_max 0
_refine_ls_shift/su_mean 0
_refine_ls_structure_factor_coef Fsqd
_refine_ls_weighting_details 'calc w=1/[\s^2^(Fo^2^)+(0.0650P)^2^+0.6113P] where P=(Fo^2^+2Fc^2^)/3'
_refine_ls_weighting_scheme calc
_refine_ls_wR_factor_gt 0.1377
_refine_ls_wR_factor_ref 0.1628
_reflns_number_gt 3533
_reflns_number_total 6011
_reflns_threshold_expression >2sigma(I)
_cod_data_source_file su5368sup1.cif
_cod_data_source_block I
_cod_database_code 2242253

loop_
_symmetry_equiv_pos_as_xyz
'x, y, z'
'-x, -y, -z'

loop_
_atom_site_type_symbol
_atom_site_label
_atom_site_fract_x
_atom_site_fract_y
_atom_site_fract_z
_atom_site_U_iso_or_equiv
_atom_site_adp_type
_atom_site_calc_flag
_atom_site_refinement_flags
_atom_site_occupancy
_atom_site_symmetry_multiplicity
S S1 0.97289(7) 0.79726(7) 0.53684(7) 0.0643(2) Uani d . 1 1
F F1 0.9953(2) 0.2584(2) 0.8886(2) 0.1173(9) Uani d . 1 1
N N1 0.74459(18) 0.67026(17) 0.62307(16) 0.0391(5) Uani d . 1 1
N N2 0.59860(19) 0.80635(18) 0.54133(17) 0.0454(5) Uani d . 1 1
N N3 0.7211(2) 0.85604(18) 0.50475(17) 0.0472(5) Uani d . 1 1
N N4 0.7392(2) 1.01606(19) 0.30911(17) 0.0494(5) Uani d . 1 1
N N5 0.7233(2) 0.9884(2) 0.08319(18) 0.0497(5) Uani d . 1 1
C C1 0.3802(2) 0.6521(3) 0.6157(2) 0.0528(7) Uani d . 1 1
H H1A 0.3644 0.7428 0.6098 0.063 Uiso calc R 1 1
H H1B 0.3933 0.6444 0.5353 0.063 Uiso calc R 1 1
C C2 0.2634(3) 0.5709(3) 0.6825(3) 0.0592(7) Uani d . 1 1
H H2A 0.1852 0.6003 0.64 0.071 Uiso calc R 1 1
C C3 0.2423(3) 0.5859(3) 0.8050(3) 0.0716(9) Uani d . 1 1
H H3A 0.226 0.6764 0.7997 0.086 Uiso calc R 1 1
H H3B 0.1661 0.5346 0.8486 0.086 Uiso calc R 1 1
C C4 0.3614(3) 0.5414(3) 0.8693(2) 0.0660(8) Uani d . 1 1
H H4A 0.3472 0.5516 0.9496 0.079 Uiso calc R 1 1
C C5 0.4791(2) 0.6218(3) 0.8034(2) 0.0514(7) Uani d . 1 1
H H5A 0.5559 0.5932 0.8463 0.062 Uiso calc R 1 1
H H5B 0.4646 0.7123 0.7986 0.062 Uiso calc R 1 1
C C6 0.5025(2) 0.6083(2) 0.67938(19) 0.0365(5) Uani d . 1 1
C C7 0.2865(3) 0.4317(3) 0.6911(3) 0.0669(8) Uani d . 1 1
H H7A 0.3007 0.4216 0.6117 0.08 Uiso calc R 1 1
H H7B 0.2101 0.3795 0.7328 0.08 Uiso calc R 1 1
C C8 0.4048(3) 0.3872(3) 0.7577(3) 0.0606(8) Uani d . 1 1
H H8A 0.4197 0.2952 0.7647 0.073 Uiso calc R 1 1
C C9 0.5233(2) 0.4665(2) 0.6893(2) 0.0487(6) Uani d . 1 1
H H9A 0.5367 0.4557 0.61 0.058 Uiso calc R 1 1
H H9B 0.6011 0.4362 0.7303 0.058 Uiso calc R 1 1
C C10 0.3844(3) 0.4035(3) 0.8797(3) 0.0727(9) Uani d . 1 1
H H10A 0.3093 0.3513 0.9245 0.087 Uiso calc R 1 1
H H10B 0.4614 0.3744 0.9223 0.087 Uiso calc R 1 1
C C11 0.6145(2) 0.6934(2) 0.61309(19) 0.0381(5) Uani d . 1 1
C C12 0.8141(2) 0.7769(2) 0.5529(2) 0.0442(6) Uani d . 1 1
C C13 0.8086(2) 0.5622(2) 0.6933(2) 0.0393(5) Uani d . 1 1
C C14 0.8596(2) 0.4721(2) 0.6427(2) 0.0505(6) Uani d . 1 1
H H14A 0.8511 0.4817 0.5624 0.061 Uiso calc R 1 1
C C15 0.9223(3) 0.3690(3) 0.7086(3) 0.0648(8) Uani d . 1 1
H H15A 0.9572 0.3058 0.6753 0.078 Uiso calc R 1 1
C C16 0.9332(3) 0.3597(3) 0.8221(3) 0.0700(9) Uani d . 1 1
C C17 0.8867(3) 0.4476(3) 0.8746(2) 0.0679(9) Uani d . 1 1
H H17A 0.897 0.4375 0.9546 0.081 Uiso calc R 1 1
C C18 0.8236(2) 0.5524(3) 0.8079(2) 0.0520(7) Uani d . 1 1
H H18A 0.7913 0.6164 0.8412 0.062 Uiso calc R 1 1
C C19 0.7401(3) 0.9915(2) 0.4322(2) 0.0548(7) Uani d . 1 1
H H19A 0.6716 1.0425 0.459 0.066 Uiso calc R 1 1
H H19B 0.8236 1.0223 0.4476 0.066 Uiso calc R 1 1
C C20 0.6161(3) 1.0001(3) 0.2677(2) 0.0530(7) Uani d . 1 1
H H20A 0.5484 1.0444 0.3039 0.064 Uiso calc R 1 1
H H20B 0.5925 0.9084 0.2908 0.064 Uiso calc R 1 1
C C21 0.6245(3) 1.0548(3) 0.1353(2) 0.0530(7) Uani d . 1 1
H H21A 0.5403 1.0445 0.1069 0.064 Uiso calc R 1 1
H H21B 0.6462 1.1469 0.1121 0.064 Uiso calc R 1 1
C C23 0.8397(3) 0.9514(3) 0.2571(2) 0.0574(7) Uani d . 1 1
H H23A 0.8203 0.8588 0.2814 0.069 Uiso calc R 1 1
H H23B 0.9236 0.9644 0.2848 0.069 Uiso calc R 1 1
C C22 0.8475(3) 1.0037(3) 0.1250(2) 0.0585(7) Uani d . 1 1
H H22A 0.8722 1.0951 0.1006 0.07 Uiso calc R 1 1
H H22B 0.9145 0.958 0.0897 0.07 Uiso calc R 1 1
C C24 0.7295(3) 1.0128(2) -0.0403(2) 0.0502(6) Uani d . 1 1
C C25 0.8004(3) 0.9305(3) -0.0903(3) 0.0678(8) Uani d . 1 1
H H25A 0.8423 0.8599 -0.0417 0.081 Uiso calc R 1 1
C C26 0.8102(4) 0.9509(4) -0.2097(3) 0.0820(10) Uani d . 1 1
H H26A 0.8584 0.8938 -0.2426 0.098 Uiso calc R 1 1
C C27 0.7515(4) 1.0521(4) -0.2813(3) 0.0837(11) Uani d . 1 1
H H27A 0.7599 1.066 -0.3637 0.1 Uiso calc R 1 1
C C28 0.6804(3) 1.1335(4) -0.2340(3) 0.0782(10) Uani d . 1 1
H H28A 0.6387 1.2036 -0.2835 0.094 Uiso calc R 1 1
C C29 0.6692(3) 1.1139(3) -0.1138(3) 0.0633(8) Uani d . 1 1
H H29A 0.6195 1.1706 -0.0816 0.076 Uiso calc R 1 1

loop_
_atom_site_aniso_label
_atom_site_aniso_U_11
_atom_site_aniso_U_22
_atom_site_aniso_U_33
_atom_site_aniso_U_12
_atom_site_aniso_U_13
_atom_site_aniso_U_23
S1 0.0496(4) 0.0660(5) 0.0691(5) -0.0162(3) 0.0024(3) -0.0092(4)
F1 0.0819(14) 0.1034(16) 0.1216(18) 0.0377(12) -0.0074(12) 0.0334(13)
N1 0.0401(11) 0.0368(11) 0.0371(11) -0.0016(8) 0.0025(8) -0.0076(8)
N2 0.0497(12) 0.0399(11) 0.0410(11) 0.0049(9) 0.0022(9) -0.0058(9)
N3 0.0543(13) 0.0385(11) 0.0415(12) -0.0042(10) 0.0042(9) -0.0030(9)
N4 0.0572(13) 0.0475(12) 0.0411(12) -0.0079(10) -0.0001(10) -0.0107(9)
N5 0.0502(13) 0.0550(13) 0.0439(12) 0.0054(10) -0.0022(9) -0.0155(10)
C1 0.0481(15) 0.0545(16) 0.0541(16) 0.0109(12) -0.0079(12) -0.0130(13)
C2 0.0377(14) 0.0703(19) 0.074(2) 0.0088(13) -0.0132(13) -0.0255(15)
C3 0.0447(16) 0.090(2) 0.085(2) -0.0052(15) 0.0155(15) -0.0409(18)
C4 0.0536(17) 0.098(2) 0.0467(16) -0.0167(16) 0.0137(13) -0.0262(16)
C5 0.0447(14) 0.0666(17) 0.0468(15) -0.0077(12) 0.0044(11) -0.0248(13)
C6 0.0380(12) 0.0370(12) 0.0341(12) 0.0051(10) 0.0005(9) -0.0114(10)
C7 0.0460(16) 0.075(2) 0.089(2) -0.0099(14) -0.0048(15) -0.0379(17)
C8 0.0475(15) 0.0402(15) 0.093(2) -0.0066(12) -0.0009(14) -0.0186(14)
C9 0.0415(14) 0.0434(14) 0.0637(17) 0.0020(11) -0.0014(12) -0.0206(12)
C10 0.0544(18) 0.081(2) 0.064(2) -0.0212(16) 0.0055(14) 0.0049(16)
C11 0.0438(13) 0.0378(13) 0.0320(12) 0.0050(10) 0.0003(10) -0.0107(10)
C12 0.0507(15) 0.0422(14) 0.0381(13) -0.0036(11) 0.0031(11) -0.0114(11)
C13 0.0324(12) 0.0402(13) 0.0413(14) -0.0017(10) 0.0008(10) -0.0073(10)
C14 0.0423(14) 0.0535(16) 0.0567(16) 0.0025(12) -0.0017(12) -0.0185(13)
C15 0.0451(16) 0.0540(18) 0.092(2) 0.0079(13) -0.0001(15) -0.0185(16)
C16 0.0418(16) 0.066(2) 0.079(2) 0.0101(14) 0.0003(15) 0.0128(17)
C17 0.0473(16) 0.099(2) 0.0415(16) 0.0024(16) -0.0036(12) 0.0037(16)
C18 0.0403(14) 0.0688(18) 0.0453(15) -0.0011(12) 0.0010(11) -0.0160(13)
C19 0.0785(19) 0.0372(14) 0.0445(15) -0.0067(13) -0.0011(13) -0.0069(11)
C20 0.0562(16) 0.0494(15) 0.0514(16) 0.0017(12) 0.0045(12) -0.0148(12)
C21 0.0516(15) 0.0584(16) 0.0490(16) 0.0068(13) -0.0034(12) -0.0164(13)
C23 0.0482(15) 0.0715(19) 0.0477(16) -0.0004(13) -0.0034(12) -0.0105(13)
C22 0.0480(16) 0.076(2) 0.0475(16) 0.0016(14) -0.0001(12) -0.0136(14)
C24 0.0522(15) 0.0520(16) 0.0479(15) -0.0042(12) -0.0024(12) -0.0176(12)
C25 0.076(2) 0.069(2) 0.063(2) 0.0030(16) -0.0014(16) -0.0289(16)
C26 0.084(2) 0.103(3) 0.073(2) -0.006(2) 0.0066(19) -0.051(2)
C27 0.086(2) 0.117(3) 0.0518(19) -0.022(2) -0.0013(18) -0.031(2)
C28 0.079(2) 0.094(3) 0.056(2) -0.0078(19) -0.0103(17) -0.0124(18)
C29 0.0690(19) 0.0678(19) 0.0543(18) 0.0011(15) -0.0054(14) -0.0200(15)

loop_
_atom_type_symbol
_atom_type_description
_atom_type_scat_dispersion_real
_atom_type_scat_dispersion_imag
_atom_type_scat_source
C C 0.0033 0.0016 'International Tables Vol C Tables 4.2.6.8 and 6.1.1.4'
H H 0 0 'International Tables Vol C Tables 4.2.6.8 and 6.1.1.4'
N N 0.0061 0.0033 'International Tables Vol C Tables 4.2.6.8 and 6.1.1.4'
F F 0.0171 0.0103 'International Tables Vol C Tables 4.2.6.8 and 6.1.1.4'
S S 0.1246 0.1234 'International Tables Vol C Tables 4.2.6.8 and 6.1.1.4'

loop_
_geom_angle_atom_site_label_1
_geom_angle_atom_site_label_2
_geom_angle_atom_site_label_3
_geom_angle
C11 N1 C12 108.39(19)
C11 N1 C13 130.57(18)
C12 N1 C13 121.01(19)
C11 N2 N3 105.12(19)
C12 N3 N2 113.44(18)
C12 N3 C19 125.9(2)
N2 N3 C19 120.1(2)
C19 N4 C20 116.2(2)
C19 N4 C23 114.0(2)
C20 N4 C23 110.5(2)
C24 N5 C21 116.6(2)
C24 N5 C22 113.3(2)
C21 N5 C22 109.8(2)
C2 C1 C6 110.4(2)
C2 C1 H1A 109.6
C6 C1 H1A 109.6
C2 C1 H1B 109.6
C6 C1 H1B 109.6
H1A C1 H1B 108.1
C7 C2 C3 109.6(3)
C7 C2 C1 109.9(2)
C3 C2 C1 109.2(2)
C7 C2 H2A 109.4
C3 C2 H2A 109.4
C1 C2 H2A 109.4
C4 C3 C2 109.3(2)
C4 C3 H3A 109.8
C2 C3 H3A 109.8
C4 C3 H3B 109.8
C2 C3 H3B 109.8
H3A C3 H3B 108.3
C10 C4 C3 109.9(3)
C10 C4 C5 109.9(2)
C3 C4 C5 110.1(3)
C10 C4 H4A 109
C3 C4 H4A 109
C5 C4 H4A 109
C4 C5 C6 110.0(2)
C4 C5 H5A 109.7
C6 C5 H5A 109.7
C4 C5 H5B 109.7
C6 C5 H5B 109.7
H5A C5 H5B 108.2
C11 C6 C5 109.46(19)
C11 C6 C9 113.41(18)
C5 C6 C9 108.6(2)
C11 C6 C1 108.72(18)
C5 C6 C1 108.15(19)
C9 C6 C1 108.4(2)
C2 C7 C8 108.9(2)
C2 C7 H7A 109.9
C8 C7 H7A 109.9
C2 C7 H7B 109.9
C8 C7 H7B 109.9
H7A C7 H7B 108.3
C10 C8 C7 110.3(2)
C10 C8 C9 109.7(2)
C7 C8 C9 109.1(2)
C10 C8 H8A 109.2
C7 C8 H8A 109.2
C9 C8 H8A 109.2
C8 C9 C6 109.8(2)
C8 C9 H9A 109.7
C6 C9 H9A 109.7
C8 C9 H9B 109.7
C6 C9 H9B 109.7
H9A C9 H9B 108.2
C4 C10 C8 109.3(2)
C4 C10 H10A 109.8
C8 C10 H10A 109.8
C4 C10 H10B 109.8
C8 C10 H10B 109.8
H10A C10 H10B 108.3
N2 C11 N1 110.2(2)
N2 C11 C6 122.5(2)
N1 C11 C6 127.21(19)
N3 C12 N1 102.9(2)
N3 C12 S1 130.23(18)
N1 C12 S1 126.90(19)
C18 C13 C14 120.9(2)
C18 C13 N1 119.8(2)
C14 C13 N1 119.3(2)
C15 C14 C13 119.9(3)
C15 C14 H14A 120.1
C13 C14 H14A 120.1
C16 C15 C14 118.1(3)
C16 C15 H15A 120.9
C14 C15 H15A 120.9
C15 C16 F1 118.9(3)
C15 C16 C17 123.8(3)
F1 C16 C17 117.3(3)
C16 C17 C18 118.2(3)
C16 C17 H17A 120.9
C18 C17 H17A 120.9
C13 C18 C17 119.1(3)
C13 C18 H18A 120.5
C17 C18 H18A 120.5
N4 C19 N3 116.3(2)
N4 C19 H19A 108.2
N3 C19 H19A 108.2
N4 C19 H19B 108.2
N3 C19 H19B 108.2
H19A C19 H19B 107.4
N4 C20 C21 109.7(2)
N4 C20 H20A 109.7
C21 C20 H20A 109.7
N4 C20 H20B 109.7
C21 C20 H20B 109.7
H20A C20 H20B 108.2
N5 C21 C20 109.2(2)
N5 C21 H21A 109.8
C20 C21 H21A 109.8
N5 C21 H21B 109.8
C20 C21 H21B 109.8
H21A C21 H21B 108.3
N4 C23 C22 109.7(2)
N4 C23 H23A 109.7
C22 C23 H23A 109.7
N4 C23 H23B 109.7
C22 C23 H23B 109.7
H23A C23 H23B 108.2
N5 C22 C23 110.3(2)
N5 C22 H22A 109.6
C23 C22 H22A 109.6
N5 C22 H22B 109.6
C23 C22 H22B 109.6
H22A C22 H22B 108.1
C29 C24 C25 118.1(3)
C29 C24 N5 123.6(2)
C25 C24 N5 118.3(2)
C26 C25 C24 120.4(3)
C26 C25 H25A 119.8
C24 C25 H25A 119.8
C27 C26 C25 120.8(3)
C27 C26 H26A 119.6
C25 C26 H26A 119.6
C26 C27 C28 119.8(3)
C26 C27 H27A 120.1
C28 C27 H27A 120.1
C27 C28 C29 120.1(3)
C27 C28 H28A 120
C29 C28 H28A 120
C24 C29 C28 120.8(3)
C24 C29 H29A 119.6
C28 C29 H29A 119.6

loop_
_geom_bond_atom_site_label_1
_geom_bond_atom_site_label_2
_geom_bond_distance
S1 C12 1.658(3)
F1 C16 1.358(3)
N1 C11 1.385(3)
N1 C12 1.389(3)
N1 C13 1.433(3)
N2 C11 1.303(3)
N2 N3 1.375(3)
N3 C12 1.346(3)
N3 C19 1.490(3)
N4 C19 1.422(3)
N4 C20 1.449(3)
N4 C23 1.452(3)
N5 C24 1.421(3)
N5 C21 1.453(3)
N5 C22 1.459(3)
C1 C2 1.530(4)
C1 C6 1.545(3)
C1 H1A 0.99
C1 H1B 0.99
C2 C7 1.519(4)
C2 C3 1.523(4)
C2 H2A 1
C3 C4 1.521(4)
C3 H3A 0.99
C3 H3B 0.99
C4 C10 1.501(4)
C4 C5 1.529(4)
C4 H4A 1
C5 C6 1.536(3)
C5 H5A 0.99
C5 H5B 0.99
C6 C11 1.511(3)
C6 C9 1.540(3)
C7 C8 1.528(4)
C7 H7A 0.99
C7 H7B 0.99
C8 C10 1.522(4)
C8 C9 1.539(4)
C8 H8A 1
C9 H9A 0.99
C9 H9B 0.99
C10 H10A 0.99
C10 H10B 0.99
C13 C18 1.371(3)
C13 C14 1.383(3)
C14 C15 1.373(4)
C14 H14A 0.95
C15 C16 1.351(5)
C15 H15A 0.95
C16 C17 1.361(5)
C17 C18 1.389(4)
C17 H17A 0.95
C18 H18A 0.95
C19 H19A 0.99
C19 H19B 0.99
C20 C21 1.518(3)
C20 H20A 0.99
C20 H20B 0.99
C21 H21A 0.99
C21 H21B 0.99
C23 C22 1.513(4)
C23 H23A 0.99
C23 H23B 0.99
C22 H22A 0.99
C22 H22B 0.99
C24 C29 1.383(4)
C24 C25 1.394(4)
C25 C26 1.377(4)
C25 H25A 0.95
C26 C27 1.365(5)
C26 H26A 0.95
C27 C28 1.370(5)
C27 H27A 0.95
C28 C29 1.387(4)
C28 H28A 0.95
C29 H29A 0.95

loop_
_geom_hbond_atom_site_label_D
_geom_hbond_atom_site_label_H
_geom_hbond_atom_site_label_A
_geom_hbond_site_symmetry_A
_geom_hbond_distance_DH
_geom_hbond_distance_HA
_geom_hbond_distance_DA
_geom_hbond_angle_DHA
C22 H22B F1 2_766 0.99 2.49 3.332(4) 142

loop_
_geom_torsion_atom_site_label_1
_geom_torsion_atom_site_label_2
_geom_torsion_atom_site_label_3
_geom_torsion_atom_site_label_4
_geom_torsion
C11 N2 N3 C12 -0.5(3)
C11 N2 N3 C19 -172.6(2)
C6 C1 C2 C7 -59.7(3)
C6 C1 C2 C3 60.6(3)
C7 C2 C3 C4 60.3(3)
C1 C2 C3 C4 -60.2(3)
C2 C3 C4 C10 -60.7(3)
C2 C3 C4 C5 60.4(3)
C10 C4 C5 C6 60.9(3)
C3 C4 C5 C6 -60.2(3)
C4 C5 C6 C11 177.0(2)
C4 C5 C6 C9 -58.7(3)
C4 C5 C6 C1 58.7(3)
C2 C1 C6 C11 -178.1(2)
C2 C1 C6 C5 -59.4(3)
C2 C1 C6 C9 58.2(3)
C3 C2 C7 C8 -59.2(3)
C1 C2 C7 C8 60.8(3)
C2 C7 C8 C10 59.0(3)
C2 C7 C8 C9 -61.5(3)
C10 C8 C9 C6 -59.5(3)
C7 C8 C9 C6 61.4(3)
C11 C6 C9 C8 -179.9(2)
C5 C6 C9 C8 58.2(3)
C1 C6 C9 C8 -59.1(3)
C3 C4 C10 C8 60.1(3)
C5 C4 C10 C8 -61.2(3)
C7 C8 C10 C4 -59.6(3)
C9 C8 C10 C4 60.6(3)
N3 N2 C11 N1 0.1(2)
N3 N2 C11 C6 176.33(19)
C12 N1 C11 N2 0.3(3)
C13 N1 C11 N2 178.0(2)
C12 N1 C11 C6 -175.7(2)
C13 N1 C11 C6 2.0(4)
C5 C6 C11 N2 -97.1(3)
C9 C6 C11 N2 141.4(2)
C1 C6 C11 N2 20.8(3)
C5 C6 C11 N1 78.4(3)
C9 C6 C11 N1 -43.0(3)
C1 C6 C11 N1 -163.6(2)
N2 N3 C12 N1 0.7(3)
C19 N3 C12 N1 172.3(2)
N2 N3 C12 S1 -178.63(18)
C19 N3 C12 S1 -7.1(4)
C11 N1 C12 N3 -0.6(2)
C13 N1 C12 N3 -178.6(2)
C11 N1 C12 S1 178.75(18)
C13 N1 C12 S1 0.8(3)
C11 N1 C13 C18 -83.5(3)
C12 N1 C13 C18 94.0(3)
C11 N1 C13 C14 99.5(3)
C12 N1 C13 C14 -83.1(3)
C18 C13 C14 C15 2.3(4)
N1 C13 C14 C15 179.3(2)
C13 C14 C15 C16 -0.6(4)
C14 C15 C16 F1 -179.9(3)
C14 C15 C16 C17 -0.8(5)
C15 C16 C17 C18 0.5(5)
F1 C16 C17 C18 179.6(2)
C14 C13 C18 C17 -2.5(4)
N1 C13 C18 C17 -179.5(2)
C16 C17 C18 C13 1.2(4)
C20 N4 C19 N3 69.5(3)
C23 N4 C19 N3 -60.7(3)
C12 N3 C19 N4 102.6(3)
N2 N3 C19 N4 -86.3(3)
C19 N4 C20 C21 168.6(2)
C23 N4 C20 C21 -59.5(3)
C24 N5 C21 C20 169.9(2)
C22 N5 C21 C20 -59.5(3)
N4 C20 C21 N5 59.9(3)
C19 N4 C23 C22 -168.7(2)
C20 N4 C23 C22 58.3(3)
C24 N5 C22 C23 -168.7(2)
C21 N5 C22 C23 59.0(3)
N4 C23 C22 N5 -57.8(3)
C21 N5 C24 C29 15.0(4)
C22 N5 C24 C29 -113.9(3)
C21 N5 C24 C25 -165.1(3)
C22 N5 C24 C25 66.0(3)
C29 C24 C25 C26 0.5(4)
N5 C24 C25 C26 -179.4(3)
C24 C25 C26 C27 0.4(5)
C25 C26 C27 C28 -1.0(5)
C26 C27 C28 C29 0.7(5)
C25 C24 C29 C28 -0.8(4)
N5 C24 C29 C28 179.1(3)
C27 C28 C29 C24 0.2(5)

_cod_database_fobs_code 2242253
